data_7239014
loop_
_publ_author_name
'Shukla, Gaurav'
'Verma, Girijesh Kumar'
'Nagaraju, Anugula'
'Verma, Rajiv Kumar'
'Raghuvanshi, Keshav'
'Singh, Maya Shankar'

_publ_section_title
;
 DMAP mediated one-pot domino thienannulation: a versatile, regioselective
 and green mechanochemical route to naphtho[2,3-b]thiophenes
;
_journal_issue 33
_journal_name_full 'RSC Advances'
_journal_page_first 13811
_journal_paper_doi 10.1039/c3ra41100a
_journal_volume 3
_journal_year 2013
_chemical_formula_sum 'C11 H10 Cl0 O2 S'
_chemical_formula_weight 206.25
_space_group_IT_number 14
_space_group_name_Hall '-P 2yn'
_space_group_name_H-M_alt 'P 1 21/n 1'
_symmetry_space_group_name_H-M 'P 1 21/n 1'
_atom_sites_solution_hydrogens geom
_atom_sites_solution_primary direct
_atom_sites_solution_secondary difmap
_audit_creation_method SHELXL-97
_cell_angle_alpha 90.00
_cell_angle_beta 104.861(12)
_cell_angle_gamma 90.00
_cell_formula_units_Z 7
_cell_length_a 9.1727(12)
_cell_length_b 12.4922(14)
_cell_length_c 15.7956(17)
_cell_measurement_temperature 293(2)
_cell_volume 1749.4(4)
_computing_structure_refinement 'SHELXL-97 (Sheldrick, 1997)'
_diffrn_ambient_temperature 293(2)
_diffrn_measured_fraction_theta_full 0.997
_diffrn_measured_fraction_theta_max 0.855
_diffrn_radiation_monochromator graphite
_diffrn_radiation_source 'fine-focus sealed tube'
_diffrn_radiation_type MoK\a
_diffrn_radiation_wavelength 0.71073
_diffrn_reflns_av_R_equivalents 0.0293
_diffrn_reflns_av_sigmaI/netI 0.0523
_diffrn_reflns_limit_h_max 11
_diffrn_reflns_limit_h_min -11
_diffrn_reflns_limit_k_max 15
_diffrn_reflns_limit_k_min -16
_diffrn_reflns_limit_l_max 18
_diffrn_reflns_limit_l_min -21
_diffrn_reflns_number 8585
_diffrn_reflns_theta_full 25.00
_diffrn_reflns_theta_max 29.11
_diffrn_reflns_theta_min 3.36
_exptl_absorpt_coefficient_mu 0.292
_exptl_absorpt_correction_type none
_exptl_crystal_density_diffrn 1.370
_exptl_crystal_density_method 'not measured'
_exptl_crystal_F_000 756
_exptl_crystal_size_max 0.40
_exptl_crystal_size_mid 0.38
_exptl_crystal_size_min 0.35
_refine_diff_density_max 1.045
_refine_diff_density_min -0.471
_refine_diff_density_rms 0.072
_refine_ls_extinction_method none
_refine_ls_goodness_of_fit_ref 1.046
_refine_ls_hydrogen_treatment mixed
_refine_ls_matrix_type full
_refine_ls_number_parameters 235
_refine_ls_number_reflns 4016
_refine_ls_number_restraints 0
_refine_ls_restrained_S_all 1.046
_refine_ls_R_factor_all 0.1034
_refine_ls_R_factor_gt 0.0636
_refine_ls_shift/su_max 0.000
_refine_ls_shift/su_mean 0.000
_refine_ls_structure_factor_coef Fsqd
_refine_ls_weighting_details 'calc w=1/[\s^2^(Fo^2^)+(0.0913P)^2^+0.6929P] where P=(Fo^2^+2Fc^2^)/3'
_refine_ls_weighting_scheme calc
_refine_ls_wR_factor_gt 0.1618
_refine_ls_wR_factor_ref 0.1954
_reflns_number_gt 2556
_reflns_number_total 4016
_reflns_threshold_expression >2sigma(I)
_cod_data_source_file c3ra41100a.txt
_cod_data_source_block on-di
_cod_original_sg_symbol_H-M P21/n
_cod_database_code 7239014

loop_
_symmetry_equiv_pos_as_xyz
'x, y, z'
'-x+1/2, y+1/2, -z+1/2'
'-x, -y, -z'
'x-1/2, -y-1/2, z-1/2'

loop_
_atom_site_label
_atom_site_type_symbol
_atom_site_fract_x
_atom_site_fract_y
_atom_site_fract_z
_atom_site_U_iso_or_equiv
_atom_site_adp_type
_atom_site_occupancy
_atom_site_symmetry_multiplicity
_atom_site_calc_flag
_atom_site_refinement_flags
S001 S 0.37467(10) 0.45669(7) 0.30633(6) 0.0445(3) Uani 1 1 d .
Cl Cl 0.70763(13) 0.24526(9) 0.25118(7) 0.0656(3) Uani 1 1 d .
S002 S 0.22727(12) 0.24683(8) 0.23872(7) 0.0544(3) Uani 1 1 d .
O004 O 0.5579(3) 0.6456(2) 0.39716(18) 0.0658(8) Uani 1 1 d .
O005 O 0.7739(3) 0.2580(2) 0.51625(18) 0.0609(8) Uani 1 1 d .
C006 C 0.8022(4) 0.4459(3) 0.5289(2) 0.0421(8) Uani 1 1 d .
C007 C 0.6088(4) 0.5586(3) 0.4258(2) 0.0424(8) Uani 1 1 d .
C008 C 0.5900(4) 0.3588(3) 0.4164(2) 0.0389(7) Uani 1 1 d .
C009 C 0.3709(4) 0.3191(3) 0.3083(2) 0.0408(8) Uani 1 1 d .
C010 C 0.6571(4) 0.1050(3) 0.3736(2) 0.0472(8) Uani 1 1 d .
C011 C 0.8210(4) 0.6384(3) 0.5374(2) 0.0514(9) Uani 1 1 d .
H011 H 0.7835 0.7056 0.5177 0.062 Uiso 1 1 calc R
C012 C 0.9327(4) 0.4384(3) 0.5980(2) 0.0516(9) Uani 1 1 d .
H012 H 0.9706 0.3716 0.6184 0.062 Uiso 1 1 calc R
C013 C 0.7479(4) 0.5474(3) 0.4984(2) 0.0408(8) Uani 1 1 d .
C014 C 0.7272(4) 0.3463(3) 0.4896(2) 0.0430(8) Uani 1 1 d .
C015 C 0.9494(4) 0.6299(3) 0.6053(3) 0.0573(10) Uani 1 1 d .
H015 H 0.9988 0.6914 0.6308 0.069 Uiso 1 1 calc R
C016 C 0.8778(5) 0.0791(4) 0.3191(3) 0.0671(12) Uani 1 1 d .
H016 H 0.9380 0.1011 0.2831 0.081 Uiso 1 1 calc R
C017 C 0.5384(4) 0.4594(3) 0.3889(2) 0.0400(7) Uani 1 1 d .
C018 C 0.7488(4) 0.1364(3) 0.3211(2) 0.0497(9) Uani 1 1 d .
C019 C 0.4942(4) 0.2767(3) 0.3696(2) 0.0434(8) Uani 1 1 d .
C020 C 0.6995(5) 0.0133(3) 0.4246(3) 0.0645(11) Uani 1 1 d .
H020 H 0.6409 -0.0095 0.4613 0.077 Uiso 1 1 calc R
O O 0.4108(4) 0.1062(3) 0.3925(3) 0.0997(13) Uani 1 1 d .
C022 C 0.5141(4) 0.1597(3) 0.3798(3) 0.0524(9) Uani 1 1 d .
C023 C 1.0053(4) 0.5304(4) 0.6359(3) 0.0585(10) Uani 1 1 d .
H023 H 1.0918 0.5253 0.6819 0.070 Uiso 1 1 calc R
C024 C 0.9153(6) -0.0096(4) 0.3703(4) 0.0810(14) Uani 1 1 d .
H024 H 1.0027 -0.0472 0.3702 0.097 Uiso 1 1 calc R
C025 C 0.8257(6) -0.0434(4) 0.4216(3) 0.0797(14) Uani 1 1 d .
H025 H 0.8504 -0.1054 0.4548 0.096 Uiso 1 1 calc R
C026 C 0.1317(5) 0.3498(3) 0.1665(3) 0.0693(12) Uani 1 1 d .
H02A H 0.0479 0.3193 0.1240 0.104 Uiso 1 1 calc R
H02B H 0.2002 0.3819 0.1371 0.104 Uiso 1 1 calc R
H02C H 0.0956 0.4034 0.1997 0.104 Uiso 1 1 calc R

loop_
_atom_site_aniso_label
_atom_site_aniso_U_11
_atom_site_aniso_U_22
_atom_site_aniso_U_33
_atom_site_aniso_U_23
_atom_site_aniso_U_13
_atom_site_aniso_U_12
S001 0.0479(5) 0.0383(5) 0.0457(5) -0.0011(4) 0.0090(4) -0.0006(4)
Cl 0.0699(7) 0.0713(8) 0.0571(6) 0.0044(5) 0.0188(5) -0.0044(5)
S002 0.0553(6) 0.0418(6) 0.0610(6) -0.0061(4) 0.0059(4) -0.0043(4)
O004 0.0787(19) 0.0386(15) 0.0674(18) 0.0026(13) -0.0042(14) 0.0018(14)
O005 0.0763(19) 0.0424(16) 0.0562(17) 0.0030(12) 0.0030(13) 0.0081(13)
C006 0.0432(18) 0.047(2) 0.0388(17) -0.0031(15) 0.0162(14) 0.0016(16)
C007 0.0510(19) 0.0350(19) 0.0427(18) 0.0003(14) 0.0148(15) 0.0003(16)
C008 0.0448(18) 0.0340(18) 0.0413(18) -0.0008(13) 0.0175(14) -0.0005(15)
C009 0.0430(18) 0.0367(19) 0.0453(19) -0.0029(14) 0.0164(14) -0.0041(15)
C010 0.050(2) 0.0377(19) 0.050(2) -0.0073(15) 0.0060(16) -0.0037(16)
C011 0.052(2) 0.046(2) 0.058(2) -0.0039(17) 0.0181(17) -0.0044(17)
C012 0.048(2) 0.055(2) 0.052(2) 0.0034(17) 0.0127(16) 0.0076(18)
C013 0.0399(17) 0.042(2) 0.0439(18) -0.0033(14) 0.0178(14) -0.0022(15)
C014 0.052(2) 0.040(2) 0.0410(18) 0.0013(14) 0.0186(15) 0.0004(16)
C015 0.051(2) 0.058(3) 0.064(2) -0.0150(19) 0.0172(18) -0.0111(19)
C016 0.061(3) 0.073(3) 0.071(3) -0.021(2) 0.025(2) 0.005(2)
C017 0.0442(18) 0.0393(19) 0.0393(17) -0.0017(14) 0.0157(14) -0.0014(15)
C018 0.053(2) 0.048(2) 0.045(2) -0.0131(16) 0.0069(16) -0.0037(17)
C019 0.0495(19) 0.0375(19) 0.048(2) 0.0017(14) 0.0215(15) -0.0032(16)
C020 0.070(3) 0.047(2) 0.072(3) -0.002(2) 0.009(2) 0.003(2)
O 0.066(2) 0.057(2) 0.187(4) 0.031(2) 0.052(2) -0.0025(17)
C022 0.051(2) 0.043(2) 0.064(2) 0.0040(17) 0.0159(17) -0.0016(18)
C023 0.047(2) 0.071(3) 0.054(2) -0.0091(19) 0.0072(16) -0.002(2)
C024 0.071(3) 0.070(3) 0.097(4) -0.013(3) 0.012(3) 0.017(3)
C025 0.088(4) 0.050(3) 0.088(3) 0.000(2) -0.001(3) 0.017(3)
C026 0.075(3) 0.051(2) 0.067(3) -0.008(2) -0.010(2) -0.005(2)

loop_
_atom_type_symbol
_atom_type_description
_atom_type_scat_dispersion_real
_atom_type_scat_dispersion_imag
_atom_type_scat_source
C C 0.0033 0.0016 'International Tables Vol C Tables 4.2.6.8 and 6.1.1.4'
H H 0.0000 0.0000 'International Tables Vol C Tables 4.2.6.8 and 6.1.1.4'
O O 0.0106 0.0060 'International Tables Vol C Tables 4.2.6.8 and 6.1.1.4'
S S 0.1246 0.1234 'International Tables Vol C Tables 4.2.6.8 and 6.1.1.4'
Cl Cl 0.1484 0.1585 'International Tables Vol C Tables 4.2.6.8 and 6.1.1.4'

loop_
_geom_angle_atom_site_label_1
_geom_angle_atom_site_label_2
_geom_angle_atom_site_label_3
_geom_angle
C017 S001 C009 91.37(16)
C009 S002 C026 101.40(18)
C013 C006 C012 119.1(3)
C013 C006 C014 122.0(3)
C012 C006 C014 118.9(3)
O004 C007 C017 121.6(3)
O004 C007 C013 122.6(3)
C017 C007 C013 115.8(3)
C017 C008 C019 112.2(3)
C017 C008 C014 119.8(3)
C019 C008 C014 127.9(3)
C019 C009 S001 112.1(3)
C019 C009 S002 126.3(3)
S001 C009 S002 121.6(2)
C018 C010 C020 117.2(4)
C018 C010 C022 125.9(3)
C020 C010 C022 116.9(3)
C015 C011 C013 120.2(4)
C015 C011 H011 119.9
C013 C011 H011 119.9
C023 C012 C006 120.1(4)
C023 C012 H012 119.9
C006 C012 H012 119.9
C011 C013 C006 120.1(3)
C011 C013 C007 119.2(3)
C006 C013 C007 120.6(3)
O005 C014 C006 122.1(3)
O005 C014 C008 121.1(3)
C006 C014 C008 116.7(3)
C011 C015 C023 120.5(4)
C011 C015 H015 119.8
C023 C015 H015 119.8
C024 C016 C018 119.5(4)
C024 C016 H016 120.3
C018 C016 H016 120.3
C008 C017 C007 125.0(3)
C008 C017 S001 112.6(3)
C007 C017 S001 122.3(3)
C010 C018 C016 121.4(4)
C010 C018 Cl 122.6(3)
C016 C018 Cl 116.0(3)
C009 C019 C008 111.7(3)
C009 C019 C022 120.6(3)
C008 C019 C022 127.8(3)
C025 C020 C010 121.1(4)
C025 C020 H020 119.4
C010 C020 H020 119.4
O C022 C019 118.8(3)
O C022 C010 119.4(4)
C019 C022 C010 121.8(3)
C015 C023 C012 120.0(4)
C015 C023 H023 120.0
C012 C023 H023 120.0
C025 C024 C016 120.4(4)
C025 C024 H024 119.8
C016 C024 H024 119.8
C024 C025 C020 120.4(5)
C024 C025 H025 119.8
C020 C025 H025 119.8
S002 C026 H02A 109.5
S002 C026 H02B 109.5
H02A C026 H02B 109.5
S002 C026 H02C 109.5
H02A C026 H02C 109.5
H02B C026 H02C 109.5

loop_
_geom_bond_atom_site_label_1
_geom_bond_atom_site_label_2
_geom_bond_distance
S001 C017 1.719(3)
S001 C009 1.720(4)
Cl C018 1.731(4)
S002 C009 1.736(3)
S002 C026 1.792(4)
O004 C007 1.223(4)
O005 C014 1.219(4)
C006 C013 1.401(5)
C006 C012 1.401(5)
C006 C014 1.479(5)
C007 C017 1.448(5)
C007 C013 1.487(5)
C008 C017 1.374(5)
C008 C019 1.427(5)
C008 C014 1.483(5)
C009 C019 1.392(5)
C010 C018 1.381(5)
C010 C020 1.398(5)
C010 C022 1.504(5)
C011 C015 1.380(5)
C011 C013 1.382(5)
C011 H011 0.9300
C012 C023 1.385(5)
C012 H012 0.9300
C015 C023 1.383(6)
C015 H015 0.9300
C016 C024 1.363(7)
C016 C018 1.390(5)
C016 H016 0.9300
C019 C022 1.476(5)
C020 C025 1.369(6)
C020 H020 0.9300
O C022 1.217(5)
C023 H023 0.9300
C024 C025 1.361(7)
C024 H024 0.9300
C025 H025 0.9300
C026 H02A 0.9600
C026 H02B 0.9600
C026 H02C 0.9600
